data_4318870
loop_
_publ_author_name
'Tsukasa Matsuo'
'Hiroyuki Kawaguchi'

_publ_contact_author_address
;
    Coordination Chemistry Laboratories, Institute of Molecular Science
    Myodaiji, Okazaki 444-8585, Japan
;
_publ_contact_author_email ' hkawa@ims.ac.jp '
_publ_contact_author_fax ' +81-564-55-7290 '
_publ_contact_author_name ' Kawaguchi Hiroyuki'
_publ_section_title
;
 Synthesis and Structures of Niobium(V) Complexes Stabilized by
 Linear-Linked Aryloxide Trimers
;
_journal_name_full 'Inorganic Chemistry'
_journal_page_first 6090
_journal_page_last 6098
_journal_paper_doi 10.1021/ic025882c
_journal_volume 41
_journal_year 2002
_chemical_formula_sum 'C75 H94 Cl4 Nb2 O6'
_chemical_formula_weight 1419.19
_space_group_IT_number 2
_symmetry_cell_setting triclinic
_symmetry_Int_Tables_number 2
_symmetry_space_group_name_Hall '-P 1'
_symmetry_space_group_name_H-M 'P -1'
_cell_angle_alpha 66.44(2)
_cell_angle_beta 85.86(2)
_cell_angle_gamma 64.99(2)
_cell_formula_units_Z 1
_cell_length_a 12.621(6)
_cell_length_b 12.594(4)
_cell_length_c 14.256(6)
_cell_measurement_reflns_used 7069
_cell_measurement_temperature 123.2
_cell_measurement_theta_max 13.7
_cell_measurement_theta_min 1.5
_cell_volume 1869.5(14)
_computing_cell_refinement CrystalClear
_computing_data_collection CrystalClear
_computing_data_reduction CrystalStructure
_computing_publication_material 'CrystalStructure Ver. 2.00'
_computing_structure_refinement CRYSTALS
_computing_structure_solution SHELXS97
_diffrn_measurement_device_type 'Rigaku/MSC Mercury CCD'
_diffrn_measurement_method \w
_diffrn_radiation_type 'Mo K\a'
_diffrn_radiation_wavelength 0.7107
_diffrn_reflns_av_R_equivalents 0.067
_diffrn_reflns_limit_h_max 16
_diffrn_reflns_limit_h_min -16
_diffrn_reflns_limit_k_max 16
_diffrn_reflns_limit_k_min -16
_diffrn_reflns_limit_l_max 16
_diffrn_reflns_limit_l_min -17
_diffrn_reflns_number 14249
_exptl_absorpt_coefficient_mu 0.497
_exptl_absorpt_correction_T_max 0.975
_exptl_absorpt_correction_T_min 0.731
_exptl_absorpt_correction_type none
_exptl_crystal_colour red
_exptl_crystal_density_diffrn 1.260
_exptl_crystal_density_method 'not measured'
_exptl_crystal_description prism
_exptl_crystal_size_max 0.150
_exptl_crystal_size_mid 0.050
_exptl_crystal_size_min 0.050
_refine_diff_density_max 4.22
_refine_diff_density_min -2.04
_refine_ls_extinction_method none
_refine_ls_goodness_of_fit_ref 1.000
_refine_ls_hydrogen_treatment refall
_refine_ls_number_parameters 428
_refine_ls_number_reflns 8130
_refine_ls_R_factor_gt 0.0840
_refine_ls_shift/su_max 0.0030
_refine_ls_structure_factor_coef Fsqd
_refine_ls_weighting_details 'w = 1/[\s^2^(Fo^2^) + (0.05000(Max(Fo^2^,0) + 2Fc^2^)/3)^2^]'
_refine_ls_weighting_scheme calc
_refine_ls_wR_factor_ref 0.2420
_reflns_number_gt 5691
_reflns_number_total 0
_reflns_threshold_expression F^2^>2.0\s(F^2^)
_cod_data_source_file ic025882c_s1_2.cif
_cod_data_source_block '_[Nb(tBu-L)Cl2]2'
_cod_original_cell_volume 1869(1)
_cod_original_sg_symbol_H-M 'P -1 '
_cod_original_formula_sum 'C75 H94 Cl4 Nb2 O6 '
_cod_database_code 4318870

loop_
_symmetry_equiv_pos_as_xyz
x,y,z
-x,-y,-z

loop_
_atom_site_label
_atom_site_type_symbol
_atom_site_fract_x
_atom_site_fract_y
_atom_site_fract_z
_atom_site_U_iso_or_equiv
_atom_site_adp_type
_atom_site_occupancy
_atom_site_calc_flag
_atom_site_refinement_flags
_atom_site_disorder_assembly
_atom_site_disorder_group
Nb(1) Nb 0.07965(4) 0.36289(5) 0.46692(4) 0.0184(1) Uani 1.00 d . . .
Cl(1) Cl 0.2173(1) 0.2794(1) 0.3640(1) 0.0259(4) Uani 1.00 d . . .
Cl(2) Cl 0.0228(1) 0.1998(1) 0.5623(1) 0.0280(4) Uani 1.00 d . . .
O(1) O 0.2152(3) 0.2887(4) 0.5623(3) 0.0214(10) Uani 1.00 d . . .
O(2) O 0.0523(3) 0.5453(4) 0.4432(3) 0.0197(9) Uani 1.00 d . . .
O(3) O -0.0326(4) 0.4303(4) 0.3518(3) 0.0223(10) Uani 1.00 d . . .
C(1) C 0.3351(5) 0.2457(6) 0.5853(4) 0.024(1) Uani 1.00 d . . .
C(2) C 0.4144(5) 0.1134(6) 0.6314(5) 0.025(1) Uani 1.00 d . . .
C(3) C 0.5329(5) 0.0854(7) 0.6407(5) 0.030(2) Uani 1.00 d . . .
C(4) C 0.5763(6) 0.1775(7) 0.6101(5) 0.036(2) Uani 1.00 d . . .
C(5) C 0.4947(6) 0.3058(7) 0.5728(5) 0.037(2) Uani 1.00 d . . .
C(6) C 0.3737(5) 0.3406(6) 0.5583(4) 0.027(1) Uani 1.00 d . . .
C(7) C 0.2881(5) 0.4799(6) 0.5174(5) 0.030(2) Uani 1.00 d . . .
C(8) C 0.1275(5) 0.5696(6) 0.3711(4) 0.022(1) Uani 1.00 d . . .
C(9) C 0.2439(5) 0.5336(6) 0.4040(5) 0.025(1) Uani 1.00 d . . .
C(10) C 0.3217(6) 0.5409(6) 0.3301(5) 0.030(2) Uani 1.00 d . . .
C(11) C 0.2881(6) 0.5877(6) 0.2252(5) 0.030(2) Uani 1.00 d . . .
C(12) C 0.1694(6) 0.6310(6) 0.1965(4) 0.027(2) Uani 1.00 d . . .
C(13) C 0.0864(6) 0.6249(6) 0.2660(5) 0.027(2) Uani 1.00 d . . .
C(14) C -0.0419(5) 0.6719(5) 0.2318(4) 0.021(1) Uani 1.00 d . . .
C(15) C -0.0660(6) 0.4746(6) 0.2478(5) 0.027(2) Uani 1.00 d . . .
C(16) C -0.0660(6) 0.5944(6) 0.1860(5) 0.028(2) Uani 1.00 d . . .
C(17) C -0.1000(7) 0.6456(7) 0.0796(5) 0.035(2) Uani 1.00 d . . .
C(18) C -0.1319(8) 0.5831(8) 0.0352(6) 0.052(2) Uani 1.00 d . . .
C(19) C -0.1333(8) 0.4667(7) 0.1008(6) 0.051(2) Uani 1.00 d . . .
C(20) C -0.1023(6) 0.4080(6) 0.2067(5) 0.034(2) Uani 1.00 d . . .
C(21) C 0.3762(6) 0.0029(6) 0.6750(5) 0.027(2) Uani 1.00 d . . .
C(22) C 0.4779(7) -0.1258(7) 0.7436(6) 0.041(2) Uani 1.00 d . . .
C(23) C 0.2795(6) 0.0341(6) 0.7463(5) 0.027(1) Uani 1.00 d . . .
C(24) C 0.3336(7) -0.0181(7) 0.5890(5) 0.037(2) Uani 1.00 d . . .
C(25) C 0.7050(7) 0.1391(9) 0.6218(7) 0.055(2) Uani 1.00 d . . .
C(26) C 0.3794(7) 0.5829(8) 0.1487(6) 0.042(2) Uani 1.00 d . . .
C(27) C 0.501(1) 0.506(1) 0.197(1) 0.039(3) Uiso 0.50 d P . .
C(28) C 0.342(1) 0.711(2) 0.061(1) 0.039(3) Uiso 0.50 d P . .
C(29) C 0.362(1) 0.489(1) 0.092(1) 0.035(3) Uiso 0.50 d P . .
C(30) C 0.470(2) 0.453(2) 0.177(1) 0.055(4) Uiso 0.50 d P . .
C(31) C 0.454(2) 0.667(2) 0.168(1) 0.049(4) Uiso 0.50 d P . .
C(32) C 0.328(2) 0.665(2) 0.039(1) 0.049(4) Uiso 0.50 d P . .
C(33) C -0.168(1) 0.644(1) -0.0806(7) 0.078(3) Uani 1.00 d . . .
C(34) C -0.1102(7) 0.2818(7) 0.2708(6) 0.042(2) Uani 1.00 d . . .
C(35) C 0.0104(7) 0.1714(7) 0.3195(6) 0.042(2) Uani 1.00 d . . .
C(36) C -0.1895(7) 0.2967(9) 0.3560(6) 0.052(2) Uani 1.00 d . . .
C(37) C -0.1647(8) 0.2412(9) 0.2053(7) 0.062(3) Uani 1.00 d . . .
C(38) C 0.371(2) 0.257(2) 0.834(1) 0.049(4) Uiso 0.50 d P . .
C(39) C 0.4369(10) 0.122(1) 0.9214(8) 0.067(3) Uiso 1.00 d . . .
C(40) C 0.5436(10) 0.038(1) 0.9055(8) 0.068(3) Uiso 1.00 d . . .
C(41) C 0.391(1) 0.084(1) 1.0149(9) 0.073(3) Uiso 1.00 d . . .
C(42) C -0.147(1) 1.002(2) 0.007(1) 0.047(4) Uiso 0.50 d P . .
C(43) C -0.0683(8) 0.9913(9) 0.0650(7) 0.051(2) Uiso 1.00 d . . .
C(44) C 0.041(1) 0.993(2) 0.046(1) 0.042(3) Uiso 0.50 d P . .
C(45) C 0.123(1) 0.980(1) 0.1105(9) 0.078(3) Uiso 1.00 d . . .
C(46) C 0.007(2) 0.982(2) 0.124(1) 0.056(4) Uiso 0.50 d P . .
H(1) H 0.5898(5) -0.0040(7) 0.6701(5) 0.034(2) Uiso 1.00 calc . . .
H(2) H 0.5220(6) 0.3720(7) 0.5551(5) 0.043(2) Uiso 1.00 calc . . .
H(3) H 0.2212(5) 0.4896(6) 0.5567(5) 0.036(2) Uiso 1.00 calc . . .
H(4) H 0.3270(5) 0.5283(6) 0.5253(5) 0.036(2) Uiso 1.00 calc . . .
H(5) H 0.4035(6) 0.5120(6) 0.3532(5) 0.035(2) Uiso 1.00 calc . . .
H(6) H 0.1433(6) 0.6727(6) 0.1208(4) 0.030(2) Uiso 1.00 calc . . .
H(7) H -0.0847(5) 0.6694(5) 0.2913(4) 0.024(2) Uiso 1.00 calc . . .
H(8) H -0.0707(5) 0.7597(5) 0.1807(4) 0.024(2) Uiso 1.00 calc . . .
H(9) H -0.0992(7) 0.7270(7) 0.0353(5) 0.039(2) Uiso 1.00 calc . . .
H(10) H -0.1567(8) 0.4229(7) 0.0696(6) 0.058(3) Uiso 1.00 calc . . .
H(11) H 0.4499(7) -0.1919(7) 0.7708(6) 0.048(2) Uiso 1.00 calc . . .
H(12) H 0.5421(7) -0.1500(7) 0.7034(6) 0.048(2) Uiso 1.00 calc . . .
H(13) H 0.5055(7) -0.1160(7) 0.8001(6) 0.048(2) Uiso 1.00 calc . . .
H(14) H 0.3105(6) 0.0412(6) 0.8027(5) 0.032(2) Uiso 1.00 calc . . .
H(15) H 0.2129(6) 0.1144(6) 0.7070(5) 0.032(2) Uiso 1.00 calc . . .
H(16) H 0.2545(6) -0.0345(6) 0.7735(5) 0.032(2) Uiso 1.00 calc . . .
H(17) H 0.2700(7) 0.0614(7) 0.5438(5) 0.044(2) Uiso 1.00 calc . . .
H(18) H 0.3977(7) -0.0455(7) 0.5497(5) 0.044(2) Uiso 1.00 calc . . .
H(19) H 0.3051(7) -0.0837(7) 0.6195(5) 0.044(2) Uiso 1.00 calc . . .
H(20) H 0.7354(7) 0.0887(9) 0.6941(7) 0.062(3) Uiso 1.00 calc . . .
H(21) H 0.7446(7) 0.0884(9) 0.5828(7) 0.062(3) Uiso 1.00 calc . . .
H(22) H 0.7189(7) 0.2154(9) 0.5967(7) 0.062(3) Uiso 1.00 calc . . .
H(23) H -0.103(1) 0.654(1) -0.1169(7) 0.084(4) Uiso 1.00 calc . . .
H(24) H -0.190(1) 0.589(1) -0.0991(7) 0.084(4) Uiso 1.00 calc . . .
H(25) H -0.235(1) 0.727(1) -0.0995(7) 0.084(4) Uiso 1.00 calc . . .
H(26) H 0.0017(7) 0.0938(7) 0.3620(6) 0.049(3) Uiso 1.00 calc . . .
H(27) H 0.0580(7) 0.1577(7) 0.2652(6) 0.049(3) Uiso 1.00 calc . . .
H(28) H 0.0485(7) 0.1925(7) 0.3617(6) 0.049(3) Uiso 1.00 calc . . .
H(29) H -0.1576(7) 0.3216(9) 0.3994(6) 0.061(3) Uiso 1.00 calc . . .
H(30) H -0.2675(7) 0.3631(9) 0.3238(6) 0.061(3) Uiso 1.00 calc . . .
H(31) H -0.1943(7) 0.2167(9) 0.3976(6) 0.061(3) Uiso 1.00 calc . . .
H(32) H -0.2430(8) 0.3082(9) 0.1750(7) 0.074(4) Uiso 1.00 calc . . .
H(33) H -0.1164(8) 0.2290(9) 0.1511(7) 0.074(4) Uiso 1.00 calc . . .
H(34) H -0.1698(8) 0.1618(9) 0.2486(7) 0.074(4) Uiso 1.00 calc . . .

loop_
_atom_site_aniso_label
_atom_site_aniso_U_11
_atom_site_aniso_U_22
_atom_site_aniso_U_33
_atom_site_aniso_U_12
_atom_site_aniso_U_13
_atom_site_aniso_U_23
Nb(1) 0.0211(3) 0.0164(3) 0.0174(3) -0.0062(2) 0.0005(2) -0.0077(2)
Cl(1) 0.0289(7) 0.0262(7) 0.0221(7) -0.0068(6) 0.0043(5) -0.0131(6)
Cl(2) 0.0315(8) 0.0228(7) 0.0291(7) -0.0145(6) 0.0044(6) -0.0119(6)
O(1) 0.020(2) 0.023(2) 0.021(2) -0.007(2) -0.001(1) -0.008(2)
O(2) 0.026(2) 0.017(2) 0.015(2) -0.010(1) 0.005(1) -0.007(2)
O(3) 0.025(2) 0.018(2) 0.024(2) -0.005(2) 0.000(2) -0.011(2)
C(1) 0.022(3) 0.029(3) 0.021(3) -0.009(2) -0.001(2) -0.010(2)
C(2) 0.022(3) 0.031(3) 0.022(3) -0.004(2) 0.002(2) -0.015(2)
C(3) 0.018(3) 0.042(4) 0.025(3) -0.004(3) 0.002(2) -0.016(3)
C(4) 0.026(3) 0.052(4) 0.022(3) -0.009(3) 0.000(2) -0.016(3)
C(5) 0.032(3) 0.050(4) 0.025(3) -0.024(3) 0.005(2) -0.017(3)
C(6) 0.029(3) 0.035(3) 0.010(2) -0.015(2) 0.006(2) -0.011(3)
C(7) 0.028(3) 0.033(3) 0.028(3) -0.020(3) 0.010(2) -0.017(3)
C(8) 0.028(3) 0.024(3) 0.011(2) -0.009(2) 0.005(2) -0.007(2)
C(9) 0.029(3) 0.019(3) 0.025(3) -0.007(2) 0.005(2) -0.011(2)
C(10) 0.034(3) 0.023(3) 0.031(3) -0.013(2) 0.015(3) -0.014(3)
C(11) 0.033(3) 0.025(3) 0.030(3) -0.005(3) 0.010(3) -0.008(3)
C(12) 0.035(3) 0.026(3) 0.014(3) -0.002(2) 0.006(2) 0.000(3)
C(13) 0.035(3) 0.023(3) 0.021(3) -0.005(2) 0.006(2) -0.009(3)
C(14) 0.030(3) 0.017(3) 0.013(2) -0.001(2) 0.005(2) -0.006(2)
C(15) 0.031(3) 0.027(3) 0.021(3) -0.003(2) -0.007(2) -0.013(3)
C(16) 0.034(3) 0.026(3) 0.023(3) 0.003(2) 0.004(2) -0.016(3)
C(17) 0.049(4) 0.032(4) 0.016(3) 0.006(3) -0.004(3) -0.008(3)
C(18) 0.076(6) 0.037(4) 0.029(4) 0.020(3) -0.025(4) -0.023(4)
C(19) 0.073(6) 0.037(4) 0.034(4) 0.006(3) -0.023(4) -0.029(4)
C(20) 0.042(4) 0.027(3) 0.032(3) -0.001(3) -0.014(3) -0.017(3)
C(21) 0.028(3) 0.019(3) 0.031(3) -0.005(2) 0.002(2) -0.007(2)
C(22) 0.032(4) 0.036(4) 0.052(5) -0.001(3) -0.002(3) -0.012(3)
C(23) 0.032(3) 0.025(3) 0.021(3) -0.007(2) 0.007(2) -0.011(3)
C(24) 0.048(4) 0.033(4) 0.028(3) -0.014(3) 0.009(3) -0.020(3)
C(25) 0.029(4) 0.074(6) 0.052(5) -0.027(4) 0.012(3) -0.020(4)
C(26) 0.044(4) 0.048(5) 0.033(4) -0.004(3) 0.020(3) -0.002(4)
C(33) 0.114(9) 0.065(6) 0.032(4) 0.025(4) -0.032(5) -0.029(6)
C(34) 0.044(4) 0.039(4) 0.043(4) -0.014(3) -0.006(3) -0.026(3)
C(35) 0.053(4) 0.030(4) 0.041(4) -0.013(3) 0.002(3) -0.020(3)
C(36) 0.038(4) 0.059(5) 0.057(5) -0.019(4) 0.001(3) -0.041(4)
C(37) 0.053(5) 0.064(6) 0.069(6) -0.019(5) -0.005(4) -0.051(4)

loop_
_atom_type_symbol
_atom_type_description
_atom_type_scat_dispersion_real
_atom_type_scat_dispersion_imag
_atom_type_scat_source
C C 0.003 0.002
;International Tables for Crystallography
(1992, Vol. C, Tables 4.2.6.8 and 6.1.1.1)
;
H H 0.000 0.000
;International Tables for Crystallography
(1992, Vol. C, Table 6.1.1.2)
;
O O 0.011 0.006
;International Tables for Crystallography
(1992, Vol. C, Tables 4.2.6.8 and 6.1.1.1)
;
Cl Cl 0.148 0.159
;International Tables for Crystallography
(1992, Vol. C, Tables 4.2.6.8 and 6.1.1.1)
;
Nb Nb -2.073 0.621
;International Tables for Crystallography
(1992, Vol. C, Tables 4.2.6.8 and 6.1.1.1)
;

loop_
_geom_angle_atom_site_label_1
_geom_angle_atom_site_label_2
_geom_angle_atom_site_label_3
_geom_angle
_geom_angle_site_symmetry_1
_geom_angle_site_symmetry_2
_geom_angle_site_symmetry_3
_geom_angle_publ_flag
Cl(1) Nb(1) Cl(2) 104.59(7) . . . yes
Cl(1) Nb(1) O(1) 83.9(1) . . . yes
Cl(1) Nb(1) O(2) 112.8(1) . . . yes
Cl(1) Nb(1) O(2) 176.2(1) . . 2_566 yes
Cl(1) Nb(1) O(3) 84.4(1) . . . yes
Cl(2) Nb(1) O(1) 92.4(1) . . . yes
Cl(2) Nb(1) O(2) 142.6(1) . . . yes
Cl(2) Nb(1) O(2) 78.9(1) . . 2_566 yes
Cl(2) Nb(1) O(3) 93.0(2) . . . yes
O(1) Nb(1) O(2) 91.5(2) . . . yes
O(1) Nb(1) O(2) 97.4(2) . . 2_566 yes
O(1) Nb(1) O(3) 168.0(2) . . . yes
O(2) Nb(1) O(2) 63.7(2) . . 2_566 yes
O(2) Nb(1) O(3) 90.7(2) . . . yes
O(2) Nb(1) O(3) 94.2(2) 2_566 . . yes
Nb(1) O(1) C(1) 151.6(4) . . . yes
Nb(1) O(2) Nb(1) 116.3(2) . . 2_566 yes
Nb(1) O(2) C(8) 102.6(4) . . . yes
Nb(1) O(2) C(8) 141.1(4) 2_566 . . yes
Nb(1) O(3) C(15) 153.0(4) . . . yes
O(1) C(1) C(2) 122.9(7) . . . yes
O(1) C(1) C(6) 115.5(5) . . . yes
C(2) C(1) C(6) 121.6(6) . . . yes
C(1) C(2) C(3) 116.2(7) . . . yes
C(1) C(2) C(21) 124.3(6) . . . yes
C(3) C(2) C(21) 119.5(5) . . . yes
C(2) C(3) C(4) 124.2(6) . . . yes
C(3) C(4) C(5) 117.5(7) . . . yes
C(3) C(4) C(25) 120.8(7) . . . yes
C(5) C(4) C(25) 121.7(9) . . . yes
C(4) C(5) C(6) 120.9(8) . . . yes
C(1) C(6) C(5) 119.4(6) . . . yes
C(1) C(6) C(7) 121.0(6) . . . yes
C(5) C(6) C(7) 119.6(7) . . . yes
C(6) C(7) C(9) 112.3(6) . . . yes
O(2) C(8) C(9) 119.5(5) . . . yes
O(2) C(8) C(13) 119.0(6) . . . yes
C(9) C(8) C(13) 121.4(6) . . . yes
C(7) C(9) C(8) 122.0(5) . . . yes
C(7) C(9) C(10) 120.0(6) . . . yes
C(8) C(9) C(10) 117.8(6) . . . yes
C(9) C(10) C(11) 123.3(7) . . . yes
C(10) C(11) C(12) 116.0(6) . . . yes
C(10) C(11) C(26) 120.9(6) . . . yes
C(12) C(11) C(26) 122.9(6) . . . yes
C(11) C(12) C(13) 124.0(6) . . . yes
C(8) C(13) C(12) 117.0(6) . . . yes
C(8) C(13) C(14) 120.6(6) . . . yes
C(12) C(13) C(14) 122.4(5) . . . yes
C(13) C(14) C(16) 114.7(5) . . . yes
O(3) C(15) C(16) 114.7(7) . . . yes
O(3) C(15) C(20) 122.9(6) . . . yes
C(16) C(15) C(20) 122.3(6) . . . yes
C(14) C(16) C(15) 122.0(6) . . . yes
C(14) C(16) C(17) 120.2(6) . . . yes
C(15) C(16) C(17) 117.6(8) . . . yes
C(16) C(17) C(18) 122.5(7) . . . yes
C(17) C(18) C(19) 117.1(7) . . . yes
C(17) C(18) C(33) 120.1(9) . . . yes
C(19) C(18) C(33) 122(1) . . . yes
C(18) C(19) C(20) 125(1) . . . yes
C(15) C(20) C(19) 115.2(7) . . . yes
C(15) C(20) C(34) 124.5(6) . . . yes
C(19) C(20) C(34) 120.3(9) . . . yes
C(2) C(21) C(22) 112.1(6) . . . yes
C(2) C(21) C(23) 108.3(6) . . . yes
C(2) C(21) C(24) 111.7(5) . . . yes
C(22) C(21) C(23) 105.9(5) . . . yes
C(22) C(21) C(24) 107.2(7) . . . yes
C(23) C(21) C(24) 111.7(6) . . . yes
C(11) C(26) C(27) 113.9(8) . . . yes
C(11) C(26) C(28) 110.2(8) . . . yes
C(11) C(26) C(29) 103.1(9) . . . yes
C(11) C(26) C(30) 110.9(10) . . . yes
C(11) C(26) C(31) 104.8(9) . . . yes
C(11) C(26) C(32) 113.7(9) . . . yes
C(27) C(26) C(28) 121(1) . . . yes
C(27) C(26) C(29) 101(1) . . . yes
C(27) C(26) C(30) 41(1) . . . yes
C(27) C(26) C(31) 63(1) . . . yes
C(27) C(26) C(32) 132(1) . . . yes
C(28) C(26) C(29) 103(1) . . . yes
C(28) C(26) C(30) 138(1) . . . yes
C(28) C(26) C(31) 69(1) . . . yes
C(28) C(26) C(32) 32(1) . . . yes
C(29) C(26) C(30) 61(1) . . . yes
C(29) C(26) C(31) 152.0(9) . . . yes
C(29) C(26) C(32) 70(1) . . . yes
C(30) C(26) C(31) 104(1) . . . yes
C(30) C(26) C(32) 120(1) . . . yes
C(31) C(26) C(32) 100(1) . . . yes
C(26) C(27) C(30) 68(1) . . . yes
C(26) C(27) C(31) 67.5(10) . . . yes
C(30) C(27) C(31) 134(1) . . . yes
C(26) C(28) C(32) 73(1) . . . yes
C(26) C(29) C(30) 49.7(10) . . . yes
C(26) C(30) C(27) 69(1) . . . yes
C(26) C(30) C(29) 68(1) . . . yes
C(27) C(30) C(29) 135(1) . . . yes
C(26) C(31) C(27) 49.1(9) . . . yes
C(26) C(32) C(28) 73(1) . . . yes
C(20) C(34) C(35) 112.1(7) . . . yes
C(20) C(34) C(36) 109.9(7) . . . yes
C(20) C(34) C(37) 111.9(6) . . . yes
C(35) C(34) C(36) 109.2(6) . . . yes
C(35) C(34) C(37) 106.5(7) . . . yes
C(36) C(34) C(37) 106.9(8) . . . yes
C(38) C(39) C(40) 118(1) . . . yes
C(38) C(39) C(41) 121(1) . . . yes
C(40) C(39) C(41) 120.2(9) . . . yes
C(39) C(40) C(41) 120(1) . . 2_657 yes
C(39) C(41) C(40) 119.3(10) . . 2_657 yes
C(43) C(42) C(44) 67(1) . . 2_575 yes
C(43) C(42) C(45) 118(1) . . 2_575 yes
C(44) C(42) C(45) 50(1) 2_575 . 2_575 yes
C(42) C(43) C(44) 131(1) . . . yes
C(42) C(43) C(44) 63(1) . . 2_575 yes
C(42) C(43) C(46) 177(1) . . . yes
C(44) C(43) C(44) 67(1) . . 2_575 yes
C(44) C(43) C(46) 50(1) . . . yes
C(44) C(43) C(46) 118(1) 2_575 . . yes
C(42) C(44) C(43) 160(1) 2_575 . . yes
C(42) C(44) C(43) 48(1) 2_575 . 2_575 yes
C(42) C(44) C(44) 100(1) 2_575 . 2_575 yes
C(42) C(44) C(45) 69(1) 2_575 . . yes
C(42) C(44) C(46) 140(2) 2_575 . . yes
C(43) C(44) C(43) 112(1) . . 2_575 yes
C(43) C(44) C(44) 60(1) . . 2_575 yes
C(43) C(44) C(45) 129(1) . . . yes
C(43) C(44) C(46) 58(1) . . . yes
C(43) C(44) C(44) 51.6(10) 2_575 . 2_575 yes
C(43) C(44) C(45) 118(1) 2_575 . . yes
C(43) C(44) C(46) 170(2) 2_575 . . yes
C(44) C(44) C(45) 169(1) 2_575 . . yes
C(44) C(44) C(46) 118(2) 2_575 . . yes
C(45) C(44) C(46) 71(1) . . . yes
C(42) C(45) C(44) 59(1) 2_575 . . yes
C(42) C(45) C(46) 107(1) 2_575 . . yes
C(44) C(45) C(46) 47(1) . . . yes
C(43) C(46) C(44) 71(1) . . . yes
C(43) C(46) C(45) 131(1) . . . yes
C(44) C(46) C(45) 60(1) . . . yes

loop_
_geom_bond_atom_site_label_1
_geom_bond_atom_site_label_2
_geom_bond_distance
_geom_bond_site_symmetry_1
_geom_bond_site_symmetry_2
_geom_bond_publ_flag
Nb(1) Cl(1) 2.365(2) . . yes
Nb(1) Cl(2) 2.335(2) . . yes
Nb(1) O(1) 1.902(4) . . yes
Nb(1) O(2) 2.058(5) . . yes
Nb(1) O(2) 2.237(4) . 2_566 yes
Nb(1) O(3) 1.904(4) . . yes
O(1) C(1) 1.389(8) . . yes
O(2) C(8) 1.380(7) . . yes
O(3) C(15) 1.385(8) . . yes
C(1) C(2) 1.421(8) . . yes
C(1) C(6) 1.38(1) . . yes
C(2) C(3) 1.387(9) . . yes
C(2) C(21) 1.55(1) . . yes
C(3) C(4) 1.39(1) . . yes
C(4) C(5) 1.393(10) . . yes
C(4) C(25) 1.49(1) . . yes
C(5) C(6) 1.404(10) . . yes
C(6) C(7) 1.501(8) . . yes
C(7) C(9) 1.523(9) . . yes
C(8) C(9) 1.395(9) . . yes
C(8) C(13) 1.405(8) . . yes
C(9) C(10) 1.390(9) . . yes
C(10) C(11) 1.392(9) . . yes
C(11) C(12) 1.39(1) . . yes
C(11) C(26) 1.53(1) . . yes
C(12) C(13) 1.393(9) . . yes
C(13) C(14) 1.511(10) . . yes
C(14) C(16) 1.50(1) . . yes
C(15) C(16) 1.410(10) . . yes
C(15) C(20) 1.42(1) . . yes
C(16) C(17) 1.407(9) . . yes
C(17) C(18) 1.37(2) . . yes
C(18) C(19) 1.40(1) . . yes
C(18) C(33) 1.52(1) . . yes
C(19) C(20) 1.389(10) . . yes
C(20) C(34) 1.53(1) . . yes
C(21) C(22) 1.544(8) . . yes
C(21) C(23) 1.553(9) . . yes
C(21) C(24) 1.53(1) . . yes
C(26) C(27) 1.46(2) . . yes
C(26) C(28) 1.49(2) . . yes
C(26) C(29) 1.76(2) . . yes
C(26) C(30) 1.45(2) . . yes
C(26) C(31) 1.78(3) . . yes
C(26) C(32) 1.49(2) . . yes
C(27) C(30) 1.03(4) . . yes
C(27) C(31) 1.73(3) . . yes
C(28) C(32) 0.83(3) . . yes
C(29) C(30) 1.67(3) . . yes
C(34) C(35) 1.524(9) . . yes
C(34) C(36) 1.54(1) . . yes
C(34) C(37) 1.54(2) . . yes
C(38) C(39) 1.55(2) . . yes
C(39) C(40) 1.39(2) . . yes
C(39) C(41) 1.40(2) . . yes
C(40) C(41) 1.42(1) . 2_657 yes
C(42) C(43) 1.26(2) . . yes
C(42) C(44) 1.50(3) . 2_575 yes
C(42) C(45) 1.62(2) . 2_575 yes
C(43) C(44) 1.40(2) . . yes
C(43) C(44) 1.55(2) . 2_575 yes
C(43) C(46) 1.25(3) . . yes
C(44) C(44) 1.65(4) . 2_575 yes
C(44) C(45) 1.34(3) . . yes
C(44) C(46) 1.14(3) . . yes
C(45) C(46) 1.46(3) . . yes

loop_
_geom_contact_atom_site_label_1
_geom_contact_atom_site_label_2
_geom_contact_distance
_geom_contact_site_symmetry_1
_geom_contact_site_symmetry_2
_geom_contact_publ_flag
C(18) C(18) 3.43(2) . 2_565 ?
C(18) C(33) 3.56(1) . 2_565 ?
C(19) C(33) 3.49(2) . 2_565 ?
C(22) C(30) 3.58(2) . 2_656 ?
C(29) C(33) 3.54(3) . 2_565 ?
C(31) C(38) 2.75(3) . 2_666 ?
C(31) C(39) 3.28(3) . 2_666 ?
C(31) C(40) 3.45(3) . 2_666 ?

loop_
_geom_torsion_atom_site_label_1
_geom_torsion_atom_site_label_2
_geom_torsion_atom_site_label_3
_geom_torsion_atom_site_label_4
_geom_torsion
_geom_torsion_site_symmetry_1
_geom_torsion_site_symmetry_2
_geom_torsion_site_symmetry_3
_geom_torsion_site_symmetry_4
_geom_torsion_publ_flag
Nb(1) O(1) C(1) C(2) -106.1(9) . . . . yes
Nb(1) O(1) C(1) C(6) 72(1) . . . . yes
Nb(1) O(2) Nb(1) Cl(1) 21(2) . . 2_566 2_566 yes
Nb(1) O(2) Nb(1) Cl(2) -179.0(2) . . 2_566 2_566 yes
Nb(1) O(2) Nb(1) O(1) -88.0(2) . . 2_566 2_566 yes
Nb(1) O(2) Nb(1) O(2) 0.0000(3) . . 2_566 2_566 yes
Nb(1) O(2) Nb(1) O(3) 88.8(2) . . 2_566 2_566 yes
Nb(1) O(2) C(8) C(9) -88.0(7) . . . . yes
Nb(1) O(2) C(8) C(13) 88.9(6) . . . . yes
Nb(1) O(2) Nb(1) Cl(1) -178.5(1) . 2_566 2_566 2_566 yes
Nb(1) O(2) Nb(1) Cl(2) 1.6(3) . 2_566 2_566 2_566 yes
Nb(1) O(2) Nb(1) O(1) 97.5(2) . 2_566 2_566 2_566 yes
Nb(1) O(2) Nb(1) O(2) 0.0000(2) . 2_566 2_566 . yes
Nb(1) O(2) Nb(1) O(3) -94.3(2) . 2_566 2_566 2_566 yes
Nb(1) O(2) C(8) C(9) -92.4(6) . 2_566 2_566 2_566 yes
Nb(1) O(2) C(8) C(13) 90.6(9) . 2_566 2_566 2_566 yes
Nb(1) O(3) C(15) C(16) -70(1) . . . . yes
Nb(1) O(3) C(15) C(20) 112(1) . . . . yes
Cl(1) Nb(1) O(1) C(1) 25.5(10) . . . . yes
Cl(1) Nb(1) O(2) C(8) -1.2(4) . . . . yes
Cl(1) Nb(1) O(2) C(8) 158(1) . . 2_566 2_566 yes
Cl(1) Nb(1) O(3) C(15) -26(1) . . . . yes
Cl(2) Nb(1) O(1) C(1) 130.0(10) . . . . yes
Cl(2) Nb(1) O(2) C(8) 178.8(3) . . . . yes
Cl(2) Nb(1) O(2) C(8) -0.4(5) . . 2_566 2_566 yes
Cl(2) Nb(1) O(3) C(15) -130(1) . . . . yes
O(1) Nb(1) O(2) C(8) 82.8(3) . . . . yes
O(1) Nb(1) O(2) C(8) -91.5(6) . . 2_566 2_566 yes
O(1) Nb(1) O(3) C(15) -14(1) . . . . yes
O(1) C(1) C(2) C(3) 174.1(6) . . . . yes
O(1) C(1) C(2) C(21) -8(1) . . . . yes
O(1) C(1) C(6) C(5) -176.1(6) . . . . yes
O(1) C(1) C(6) C(7) 6.1(9) . . . . yes
O(2) Nb(1) O(1) C(1) -87.2(10) . . . . yes
O(2) Nb(1) O(2) Nb(1) 0.0000(2) . . 2_566 2_566 yes
O(2) Nb(1) O(2) C(8) -179.5(7) . . 2_566 2_566 yes
O(2) Nb(1) O(3) C(15) 86(1) . . . . yes
O(2) Nb(1) O(1) C(1) 150.9(10) . 2_566 2_566 2_566 yes
O(2) Nb(1) O(2) Nb(1) 0.0000(2) . 2_566 2_566 . yes
O(2) Nb(1) O(2) C(8) 179.7(4) . 2_566 2_566 2_566 yes
O(2) Nb(1) O(3) C(15) -149(1) . 2_566 2_566 2_566 yes
O(2) C(8) C(9) C(7) -6(1) . . . . yes
O(2) C(8) C(9) C(10) 170.0(6) . . . . yes
O(2) C(8) C(13) C(12) -171.1(7) . . . . yes
O(2) C(8) C(13) C(14) 7(1) . . . . yes
O(3) Nb(1) O(1) C(1) 13(1) . . . . yes
O(3) Nb(1) O(2) C(8) -85.4(3) . . . . yes
O(3) Nb(1) O(2) C(8) 91.8(6) . . 2_566 2_566 yes
O(3) C(15) C(16) C(14) -5.1(8) . . . . yes
O(3) C(15) C(16) C(17) -179.5(6) . . . . yes
O(3) C(15) C(20) C(19) 179.7(6) . . . . yes
O(3) C(15) C(20) C(34) 0.5(10) . . . . yes
C(1) C(2) C(3) C(4) 1(1) . . . . yes
C(1) C(2) C(21) C(22) -165.7(7) . . . . yes
C(1) C(2) C(21) C(23) -49.3(9) . . . . yes
C(1) C(2) C(21) C(24) 74.1(8) . . . . yes
C(1) C(6) C(5) C(4) 2(1) . . . . yes
C(1) C(6) C(7) C(9) -79.1(8) . . . . yes
C(2) C(1) C(6) C(5) 2.7(10) . . . . yes
C(2) C(1) C(6) C(7) -175.1(6) . . . . yes
C(2) C(3) C(4) C(5) 3(1) . . . . yes
C(2) C(3) C(4) C(25) -179.3(8) . . . . yes
C(3) C(2) C(1) C(6) -4.6(10) . . . . yes
C(3) C(2) C(21) C(22) 11.4(10) . . . . yes
C(3) C(2) C(21) C(23) 127.8(7) . . . . yes
C(3) C(2) C(21) C(24) -108.9(7) . . . . yes
C(3) C(4) C(5) C(6) -5(1) . . . . yes
C(4) C(3) C(2) C(21) -175.9(7) . . . . yes
C(4) C(5) C(6) C(7) -179.7(6) . . . . yes
C(5) C(6) C(7) C(9) 103.1(8) . . . . yes
C(6) C(1) C(2) C(21) 172.5(6) . . . . yes
C(6) C(5) C(4) C(25) 177.4(7) . . . . yes
C(6) C(7) C(9) C(8) 111.5(7) . . . . yes
C(6) C(7) C(9) C(10) -64.7(9) . . . . yes
C(7) C(9) C(8) C(13) 176.8(7) . . . . yes
C(7) C(9) C(10) C(11) 179.5(7) . . . . yes
C(8) C(9) C(10) C(11) 3(1) . . . . yes
C(8) C(13) C(12) C(11) 0(1) . . . . yes
C(8) C(13) C(14) C(16) -111.0(7) . . . . yes
C(9) C(8) C(13) C(12) 5(1) . . . . yes
C(9) C(8) C(13) C(14) -175.7(7) . . . . yes
C(9) C(10) C(11) C(12) 1(1) . . . . yes
C(9) C(10) C(11) C(26) -174.8(8) . . . . yes
C(10) C(9) C(8) C(13) -6(1) . . . . yes
C(10) C(11) C(12) C(13) -2(1) . . . . yes
C(10) C(11) C(26) C(27) 10(1) . . . . yes
C(10) C(11) C(26) C(28) -130(1) . . . . yes
C(10) C(11) C(26) C(29) 120.3(8) . . . . yes
C(10) C(11) C(26) C(30) 55(1) . . . . yes
C(10) C(11) C(26) C(31) -56.4(9) . . . . yes
C(10) C(11) C(26) C(32) -165(1) . . . . yes
C(11) C(12) C(13) C(14) -179.3(7) . . . . yes
C(11) C(26) C(27) C(30) 94(1) . . . . yes
C(11) C(26) C(27) C(31) -95(1) . . . . yes
C(11) C(26) C(28) C(32) -102(1) . . . . yes
C(11) C(26) C(29) C(30) -106(1) . . . . yes
C(11) C(26) C(30) C(27) -102(1) . . . . yes
C(11) C(26) C(30) C(29) 94(1) . . . . yes
C(11) C(26) C(31) C(27) 109.7(9) . . . . yes
C(11) C(26) C(32) C(28) 90(1) . . . . yes
C(12) C(11) C(26) C(27) -165(1) . . . . yes
C(12) C(11) C(26) C(28) 53(1) . . . . yes
C(12) C(11) C(26) C(29) -55.8(9) . . . . yes
C(12) C(11) C(26) C(30) -120(1) . . . . yes
C(12) C(11) C(26) C(31) 127.4(9) . . . . yes
C(12) C(11) C(26) C(32) 18(1) . . . . yes
C(12) C(13) C(14) C(16) 67.5(9) . . . . yes
C(13) C(12) C(11) C(26) 173.5(8) . . . . yes
C(13) C(14) C(16) C(15) 77.3(8) . . . . yes
C(13) C(14) C(16) C(17) -108.5(6) . . . . yes
C(14) C(16) C(15) C(20) 172.3(6) . . . . yes
C(14) C(16) C(17) C(18) -174.8(7) . . . . yes
C(15) C(16) C(17) C(18) 0(1) . . . . yes
C(15) C(20) C(19) C(18) 0(1) . . . . yes
C(15) C(20) C(34) C(35) -66.3(10) . . . . yes
C(15) C(20) C(34) C(36) 55.4(9) . . . . yes
C(15) C(20) C(34) C(37) 174.0(7) . . . . yes
C(16) C(15) C(20) C(19) 2.5(10) . . . . yes
C(16) C(15) C(20) C(34) -176.6(6) . . . . yes
C(16) C(17) C(18) C(19) 2(1) . . . . yes
C(16) C(17) C(18) C(33) 179.9(8) . . . . yes
C(17) C(16) C(15) C(20) -2.1(9) . . . . yes
C(17) C(18) C(19) C(20) -1(1) . . . . yes
C(18) C(19) C(20) C(34) 178.6(8) . . . . yes
C(19) C(20) C(34) C(35) 114.6(9) . . . . yes
C(19) C(20) C(34) C(36) -123.7(8) . . . . yes
C(19) C(20) C(34) C(37) -5.1(10) . . . . yes
C(20) C(19) C(18) C(33) -179.3(9) . . . . yes
C(26) C(27) C(30) C(29) 22(2) . . . . yes
C(26) C(29) C(30) C(27) -22(2) . . . . yes
C(26) C(30) C(27) C(31) -13(2) . . . . yes
C(26) C(31) C(27) C(30) 13(2) . . . . yes
C(27) C(26) C(28) C(32) 119(1) . . . . yes
C(27) C(26) C(29) C(30) 11(1) . . . . yes
C(27) C(26) C(30) C(29) -162(1) . . . . yes
C(27) C(26) C(32) C(28) -84(2) . . . . yes
C(27) C(30) C(26) C(28) 85(2) . . . . yes
C(27) C(30) C(26) C(29) 162(1) . . . . yes
C(27) C(30) C(26) C(31) 9(1) . . . . yes
C(27) C(30) C(26) C(32) 120(1) . . . . yes
C(27) C(31) C(26) C(28) -143(1) . . . . yes
C(27) C(31) C(26) C(29) -63(1) . . . . yes
C(27) C(31) C(26) C(30) -6(1) . . . . yes
C(27) C(31) C(26) C(32) -132(1) . . . . yes
C(28) C(26) C(27) C(30) -129(1) . . . . yes
C(28) C(26) C(27) C(31) 40(1) . . . . yes
C(28) C(26) C(29) C(30) 138(1) . . . . yes
C(28) C(26) C(30) C(29) -77(2) . . . . yes
C(28) C(32) C(26) C(29) -173(1) . . . . yes
C(28) C(32) C(26) C(30) -134(1) . . . . yes
C(28) C(32) C(26) C(31) -20(1) . . . . yes
C(29) C(26) C(27) C(30) -15(1) . . . . yes
C(29) C(26) C(27) C(31) 154.5(9) . . . . yes
C(29) C(26) C(28) C(32) 6(1) . . . . yes
C(29) C(30) C(26) C(31) -153.6(10) . . . . yes
C(29) C(30) C(26) C(32) -42(1) . . . . yes
C(29) C(30) C(27) C(31) 9(4) . . . . yes
C(30) C(26) C(27) C(31) 169(1) . . . . yes
C(30) C(26) C(28) C(32) 69(2) . . . . yes
C(30) C(27) C(26) C(31) -169(1) . . . . yes
C(30) C(27) C(26) C(32) -90(2) . . . . yes
C(30) C(29) C(26) C(31) 66(1) . . . . yes
C(30) C(29) C(26) C(32) 142(1) . . . . yes
C(31) C(26) C(28) C(32) 158(1) . . . . yes
C(31) C(27) C(26) C(32) 79(1) . . . . yes
C(38) C(39) C(40) C(41) 177(1) . . . 2_657 yes
C(38) C(39) C(41) C(40) -177(1) . . . 2_657 yes
C(42) C(43) C(44) C(43) -1(2) . . . 2_575 yes
C(42) C(43) C(44) C(44) -1(2) . . . 2_575 yes
C(42) C(43) C(44) C(45) -179(1) . . . . yes
C(42) C(43) C(44) C(46) 178(2) . . . . yes
C(42) C(43) C(44) C(43) 179(1) . . 2_575 2_575 yes
C(42) C(43) C(44) C(44) 179(1) . . 2_575 . yes
C(42) C(43) C(44) C(45) 0(1) . . 2_575 2_575 yes
C(42) C(43) C(44) C(46) -178(11) . . 2_575 2_575 yes
C(42) C(43) C(46) C(44) -150(38) . . . . yes
C(42) C(43) C(46) C(45) -152(37) . . . . yes
C(42) C(44) C(43) C(44) -179(1) . 2_575 . . yes
C(42) C(44) C(43) C(46) -178(1) . 2_575 . . yes
C(42) C(44) C(43) C(44) 2(3) . 2_575 2_575 . yes
C(42) C(44) C(43) C(46) -178(5) . 2_575 2_575 2_575 yes
C(42) C(44) C(44) C(42) 180.0000(2) . 2_575 . 2_575 yes
C(42) C(44) C(44) C(43) 0(1) . 2_575 . . yes
C(42) C(44) C(44) C(43) -179(1) . 2_575 . 2_575 yes
C(42) C(44) C(44) C(45) 174(10) . 2_575 . . yes
C(42) C(44) C(44) C(46) 0(2) . 2_575 . . yes
C(42) C(44) C(45) C(46) -179(1) . 2_575 2_575 2_575 yes
C(42) C(44) C(46) C(43) 179(2) . 2_575 2_575 2_575 yes
C(42) C(44) C(46) C(45) 0(2) . 2_575 2_575 2_575 yes
C(42) C(45) C(44) C(43) 0(1) . 2_575 2_575 . yes
C(42) C(45) C(44) C(43) -178(2) . 2_575 2_575 2_575 yes
C(42) C(45) C(44) C(44) -6(10) . 2_575 2_575 . yes
C(42) C(45) C(44) C(46) 179(1) . 2_575 2_575 2_575 yes
C(42) C(45) C(46) C(43) -2(2) . 2_575 2_575 2_575 yes
C(42) C(45) C(46) C(44) 0(1) . 2_575 2_575 2_575 yes
C(43) C(42) C(44) C(44) 0(1) . . 2_575 . yes
C(43) C(42) C(44) C(45) -179(1) . . 2_575 2_575 yes
C(43) C(42) C(44) C(46) 179(2) . . 2_575 2_575 yes
C(43) C(42) C(45) C(44) 0(1) . . 2_575 2_575 yes
C(43) C(42) C(45) C(46) 0(2) . . 2_575 2_575 yes
C(43) C(44) C(42) C(45) -177(4) . . 2_575 . yes
C(43) C(44) C(43) C(44) 0.0 . . 2_575 2_575 yes
C(43) C(44) C(43) C(46) 0(1) . . 2_575 2_575 yes
C(43) C(44) C(44) C(43) -180.0 . . 2_575 2_575 yes
C(43) C(44) C(44) C(45) 6(11) . . 2_575 2_575 yes
C(43) C(44) C(44) C(46) -179(1) . . 2_575 2_575 yes
C(43) C(44) C(45) C(46) -1(1) . . . . yes
C(43) C(44) C(46) C(45) 178(1) . . . . yes
C(43) C(44) C(42) C(45) 179(1) . 2_575 . 2_575 yes
C(43) C(44) C(43) C(44) 0.0000(1) . 2_575 2_575 . yes
C(43) C(44) C(43) C(46) 179(1) . 2_575 2_575 2_575 yes
C(43) C(44) C(44) C(43) 180.0 . 2_575 . 2_575 yes
C(43) C(44) C(44) C(45) 173(11) . 2_575 . . yes
C(43) C(44) C(44) C(46) 0(1) . 2_575 . . yes
C(43) C(44) C(45) C(46) -179(2) . 2_575 2_575 2_575 yes
C(43) C(44) C(46) C(45) 179(11) . 2_575 2_575 2_575 yes
C(43) C(46) C(44) C(44) 0(1) . . . 2_575 yes
C(43) C(46) C(44) C(45) -178(1) . . . . yes
C(43) C(46) C(45) C(44) 1(1) . . . . yes
C(44) C(42) C(43) C(46) -150(38) . 2_575 2_575 2_575 yes
C(44) C(42) C(45) C(46) 0(1) . 2_575 . . yes
C(44) C(43) C(42) C(45) 0(2) . . . 2_575 yes
C(44) C(43) C(44) C(43) 0.0 . . 2_575 2_575 yes
C(44) C(43) C(44) C(45) -178(2) . . 2_575 2_575 yes
C(44) C(43) C(44) C(46) 2(10) . . 2_575 2_575 yes
C(44) C(43) C(46) C(45) -1(1) . . . . yes
C(44) C(43) C(42) C(45) 0(1) . 2_575 2_575 . yes
C(44) C(43) C(44) C(43) 0.0 . 2_575 2_575 . yes
C(44) C(43) C(44) C(45) 178(2) . 2_575 2_575 2_575 yes
C(44) C(43) C(44) C(46) -179(1) . 2_575 2_575 2_575 yes
C(44) C(43) C(46) C(45) 2(2) . 2_575 2_575 2_575 yes
C(44) C(44) C(42) C(45) 178(1) . 2_575 . 2_575 yes
C(44) C(44) C(43) C(46) 0(1) . 2_575 . . yes
C(44) C(44) C(43) C(46) 179(1) . 2_575 2_575 2_575 yes
C(44) C(44) C(45) C(46) 174(11) . 2_575 2_575 2_575 yes
C(44) C(44) C(46) C(45) -178(2) . 2_575 2_575 2_575 yes
C(45) C(42) C(43) C(46) -150(37) . 2_575 2_575 2_575 yes
C(45) C(42) C(44) C(46) 0(2) . 2_575 . . yes
C(45) C(44) C(43) C(46) 1(1) . . . . yes
C(45) C(44) C(43) C(46) 178(1) . . 2_575 2_575 yes
C(45) C(44) C(44) C(45) -180.0 . . 2_575 2_575 yes
C(45) C(44) C(44) C(46) -6(12) . . 2_575 2_575 yes
C(46) C(44) C(44) C(46) -180.0000(1) . . 2_575 2_575 yes
C(46) C(44) C(44) C(46) -180.0000(1) . . 2_575 2_575 yes
